data_7027784
loop_
_publ_author_name
'Woodman, Paul R.'
'Munslow, Ian J.'
'Hitchcock, Peter B.'
'Scott, Peter'

_publ_section_title
;
 Non-planar co-ordination of C2-symmetric biaryl-bridged Schiff-base
 ligands: well expressed chiral ligand environments for
 zirconium&#x200A;&#x2020;
;
_journal_issue 22
_journal_name_full 'Journal of the Chemical Society, Dalton Transactions'
_journal_page_first 4069
_journal_paper_doi 10.1039/a906788d
_journal_year 1999
_chemical_formula_sum 'C56 H64 N2 O4 Zr'
_chemical_formula_weight 920.31
_chemical_name_systematic
; 
 ? 
;
_space_group_IT_number 2
_symmetry_cell_setting triclinic
_symmetry_space_group_name_Hall '-P 1'
_symmetry_space_group_name_H-M 'P -1'
_atom_sites_solution_hydrogens geom
_atom_sites_solution_primary direct
_atom_sites_solution_secondary difmap
_audit_creation_method SHELXL
_cell_angle_alpha 69.35(5)
_cell_angle_beta 74.15(5)
_cell_angle_gamma 77.73(5)
_cell_formula_units_Z 2
_cell_length_a 13.210(10)
_cell_length_b 13.557(8)
_cell_length_c 15.287(7)
_cell_measurement_reflns_used 25
_cell_measurement_temperature 173(2)
_cell_measurement_theta_max 10
_cell_measurement_theta_min 7
_cell_volume 2444(3)
_computing_cell_refinement 'Enraf-Nonius CAD4'
_computing_data_collection 'Enraf-Nonius CAD4'
_computing_molecular_graphics 'CAMERON (Watkin and Pearce,1993)'
_computing_publication_material SHELXL-93
_computing_structure_refinement 'SHELXL-93 (Sheldrick, 1993)'
_computing_structure_solution 'SHELXS-86 (Sheldrick, 1990)'
_diffrn_ambient_temperature 173(2)
_diffrn_measurement_device ' Enraf-Nonius CAD4'
_diffrn_measurement_method \w--2\q
_diffrn_radiation_monochromator graphite
_diffrn_radiation_source 'fine-focus sealed tube'
_diffrn_radiation_type MoK\a
_diffrn_radiation_wavelength 0.71073
_diffrn_reflns_av_R_equivalents 0.0000
_diffrn_reflns_av_sigmaI/netI 0.0957
_diffrn_reflns_limit_h_max 12
_diffrn_reflns_limit_h_min 0
_diffrn_reflns_limit_k_max 13
_diffrn_reflns_limit_k_min -12
_diffrn_reflns_limit_l_max 14
_diffrn_reflns_limit_l_min -13
_diffrn_reflns_number 4540
_diffrn_reflns_theta_max 19.99
_diffrn_reflns_theta_min 2.05
_diffrn_standards_decay_% 0
_diffrn_standards_interval_time 120
_diffrn_standards_number 2
_exptl_absorpt_coefficient_mu 0.272
_exptl_absorpt_correction_T_max 1.00
_exptl_absorpt_correction_T_min 0.82
_exptl_absorpt_correction_type psiscans
_exptl_crystal_density_diffrn 1.251
_exptl_crystal_F_000 972
_exptl_crystal_size_max 0.40
_exptl_crystal_size_mid 0.35
_exptl_crystal_size_min 0.30
_refine_diff_density_max 1.369
_refine_diff_density_min -1.700
_refine_diff_density_rms 0.179
_refine_ls_extinction_method none
_refine_ls_goodness_of_fit_all 1.064
_refine_ls_goodness_of_fit_obs 1.145
_refine_ls_hydrogen_treatment riding
_refine_ls_matrix_type full
_refine_ls_number_parameters 272
_refine_ls_number_reflns 4529
_refine_ls_number_restraints 0
_refine_ls_restrained_S_all 1.113
_refine_ls_restrained_S_obs 1.145
_refine_ls_R_factor_all 0.1494
_refine_ls_R_factor_obs 0.1186
_refine_ls_shift/esd_max 0.000
_refine_ls_shift/esd_mean 0.000
_refine_ls_structure_factor_coef Fsqd
_refine_ls_weighting_details 'w=1/[\s^2^(Fo^2^)+(0.1387P)^2^+92.5137P] where P=(Fo^2^+2Fc^2^)/3'
_refine_ls_weighting_scheme calc
_refine_ls_wR_factor_all 0.3742
_refine_ls_wR_factor_obs 0.3364
_reflns_number_observed 3437
_reflns_number_total 4540
_reflns_observed_criterion >2sigma(I)
_cod_data_source_file 906788dsup1.cif
_cod_data_source_block dec896
_cod_depositor_comments
;
The following automatic conversions were performed:

'_refine_ls_weighting_scheme' value 'calc
w=1/[\s^2^(Fo^2^)+(0.1387P)^2^+92.5137P] where P=(Fo^2^+2Fc^2^)/3'
was changed to 'calc'. New tag '_refine_ls_weighting_details' was
created. The value of the new tag was set to
'w=1/[\s^2^(Fo^2^)+(0.1387P)^2^+92.5137P] where P=(Fo^2^+2Fc^2^)/3'.

Automatic conversion script
Id: cif_fix_values 3143 2015-03-26 13:38:13Z robertas 
;
_cod_original_cell_volume 2443.8(26)
_cod_original_sg_symbol_H-M P-1
_cod_database_code 7027784

loop_
_symmetry_equiv_pos_as_xyz
'x, y, z'
'-x, -y, -z'

loop_
_atom_site_aniso_label
_atom_site_aniso_U_11
_atom_site_aniso_U_22
_atom_site_aniso_U_33
_atom_site_aniso_U_23
_atom_site_aniso_U_13
_atom_site_aniso_U_12
Zr 0.0200(11) 0.0249(11) 0.0026(9) 0.0004(7) 0.0017(7) 0.0068(7)

loop_
_atom_site_label
_atom_site_type_symbol
_atom_site_fract_x
_atom_site_fract_y
_atom_site_fract_z
_atom_site_U_iso_or_equiv
_atom_site_thermal_displace_type
_atom_site_occupancy
_atom_site_calc_flag
_atom_site_refinement_flags
Zr Zr 0.24484(13) 0.29205(13) 0.21905(11) 0.0195(7) Uani 1 d .
O1 O 0.2508(8) 0.2697(8) 0.0937(7) 0.019(3) Uiso 1 d .
O2 O 0.2660(7) 0.2766(7) 0.3511(7) 0.012(2) Uiso 1 d .
O3 O 0.2462(9) 0.4448(9) 0.1655(8) 0.033(3) Uiso 1 d .
O4 O 0.0931(9) 0.2813(9) 0.2700(8) 0.030(3) Uiso 1 d .
N1 N 0.4273(10) 0.2673(10) 0.1541(9) 0.016(3) Uiso 1 d .
N2 N 0.2976(10) 0.1068(10) 0.2837(9) 0.022(3) Uiso 1 d .
C1 C 0.3107(13) 0.2889(13) 0.0033(12) 0.023(4) Uiso 1 d .
C2 C 0.2604(11) 0.2981(11) -0.0704(10) 0.007(3) Uiso 1 d .
C3 C 0.3327(12) 0.3243(12) -0.1623(11) 0.017(4) Uiso 1 d .
H3 H 0.3034(12) 0.3374(12) -0.2162(11) 0.020 Uiso 1 calc R
C4 C 0.4365(12) 0.3327(12) -0.1814(11) 0.017(4) Uiso 1 d .
C5 C 0.4816(14) 0.3186(13) -0.1058(11) 0.023(4) Uiso 1 d .
H5 H 0.5549(14) 0.3233(13) -0.1164(11) 0.028 Uiso 1 calc R
C6 C 0.4165(12) 0.2966(12) -0.0113(11) 0.016(4) Uiso 1 d .
C7 C 0.4719(14) 0.2737(13) 0.0664(12) 0.024(4) Uiso 1 d .
H7 H 0.5472(14) 0.2627(13) 0.0506(12) 0.029 Uiso 1 calc R
C8 C 0.4942(12) 0.2203(12) 0.2240(11) 0.017(4) Uiso 1 d .
C9 C 0.5204(12) 0.2816(13) 0.2616(11) 0.021(4) Uiso 1 d .
H9 H 0.5019(12) 0.3565(13) 0.2389(11) 0.025 Uiso 1 calc R
C10 C 0.5769(14) 0.2353(14) 0.3367(12) 0.031(5) Uiso 1 d .
H10 H 0.6020(14) 0.2779(14) 0.3621(12) 0.037 Uiso 1 calc R
C11 C 0.5931(13) 0.1283(13) 0.3702(12) 0.023(4) Uiso 1 d .
H11 H 0.6265(13) 0.0970(13) 0.4231(12) 0.028 Uiso 1 calc R
C12 C 0.5660(13) 0.0626(13) 0.3351(12) 0.024(4) Uiso 1 d .
C13 C 0.5120(12) 0.1089(12) 0.2566(11) 0.018(4) Uiso 1 d .
C14 C 0.4751(13) 0.0463(13) 0.2129(12) 0.023(4) Uiso 1 d .
C15 C 0.5455(13) -0.0120(13) 0.1542(11) 0.020(4) Uiso 1 d .
C16 C 0.5047(14) -0.0645(14) 0.1122(13) 0.033(5) Uiso 1 d .
H16 H 0.5521(14) -0.1035(14) 0.0733(13) 0.039 Uiso 1 calc R
C17 C 0.3967(13) -0.0624(13) 0.1251(12) 0.025(4) Uiso 1 d .
H17 H 0.3697(13) -0.0985(13) 0.0949(12) 0.030 Uiso 1 calc R
C18 C 0.3284(14) -0.0060(13) 0.1834(12) 0.026(4) Uiso 1 d .
H18 H 0.2539(14) -0.0038(13) 0.1930(12) 0.032 Uiso 1 calc R
C19 C 0.3657(13) 0.0447(13) 0.2257(11) 0.021(4) Uiso 1 d .
C20 C 0.2668(13) 0.0575(14) 0.3759(12) 0.024(4) Uiso 1 d .
H20 H 0.2778(13) -0.0180(14) 0.3956(12) 0.029 Uiso 1 calc R
C21 C 0.2187(12) 0.1057(12) 0.4495(11) 0.018(4) Uiso 1 d .
C22 C 0.1668(12) 0.0379(13) 0.5364(11) 0.019(4) Uiso 1 d .
H22 H 0.1620(12) -0.0336(13) 0.5436(11) 0.022 Uiso 1 calc R
C23 C 0.1225(13) 0.0810(13) 0.6122(11) 0.021(4) Uiso 1 d .
C24 C 0.1322(13) 0.1830(13) 0.5986(12) 0.022(4) Uiso 1 d .
H24 H 0.0998(13) 0.2102(13) 0.6505(12) 0.026 Uiso 1 calc R
C25 C 0.1861(13) 0.2521(13) 0.5143(12) 0.022(4) Uiso 1 d .
C26 C 0.2209(12) 0.2104(12) 0.4374(11) 0.016(4) Uiso 1 d .
C27 C 0.6639(14) -0.0142(15) 0.1346(13) 0.036(5) Uiso 1 d .
H27A H 0.6950(17) -0.0828(35) 0.1726(60) 0.054 Uiso 1 calc R
H27B H 0.6797(14) 0.0431(56) 0.1520(74) 0.054 Uiso 1 calc R
H27C H 0.6940(17) -0.0041(88) 0.0663(20) 0.054 Uiso 1 calc R
C28 C 0.5831(15) -0.0549(14) 0.3781(13) 0.035(5) Uiso 1 d .
H28A H 0.5740(86) -0.0732(14) 0.4475(16) 0.052 Uiso 1 calc R
H28B H 0.6551(32) -0.0823(17) 0.3506(58) 0.052 Uiso 1 calc R
H28C H 0.5314(56) -0.0866(15) 0.3644(67) 0.052 Uiso 1 calc R
C29 C 0.1466(12) 0.2935(12) -0.0536(11) 0.019(4) Uiso 1 d .
C30 C 0.0798(14) 0.3835(14) -0.0165(13) 0.034(5) Uiso 1 d .
H30A H 0.0921(65) 0.3744(49) 0.0464(36) 0.051 Uiso 1 calc R
H30B H 0.0045(15) 0.3816(53) -0.0109(73) 0.051 Uiso 1 calc R
H30C H 0.1001(60) 0.4520(15) -0.0614(40) 0.051 Uiso 1 calc R
C31 C 0.1141(14) 0.3073(14) -0.1477(12) 0.028(4) Uiso 1 d .
H31A H 0.1305(73) 0.3763(36) -0.1942(27) 0.043 Uiso 1 calc R
H31B H 0.0378(20) 0.3040(79) -0.1345(17) 0.043 Uiso 1 calc R
H31C H 0.1535(59) 0.2503(47) -0.1738(39) 0.043 Uiso 1 calc R
C32 C 0.1173(14) 0.1858(13) 0.0150(12) 0.029(4) Uiso 1 d .
H32A H 0.0408(18) 0.1852(30) 0.0263(56) 0.043 Uiso 1 calc R
H32B H 0.1369(72) 0.1729(37) 0.0759(27) 0.043 Uiso 1 calc R
H32C H 0.1556(61) 0.1299(15) -0.0130(33) 0.043 Uiso 1 calc R
C33 C 0.5024(14) 0.3615(14) -0.2867(13) 0.031(5) Uiso 1 d .
C34 C 0.4574(14) 0.4685(14) -0.3462(13) 0.032(5) Uiso 1 d .
H34A H 0.3844(31) 0.4658(27) -0.3478(62) 0.049 Uiso 1 calc R
H34B H 0.5008(49) 0.4861(39) -0.4116(23) 0.049 Uiso 1 calc R
H34C H 0.4578(77) 0.5229(19) -0.3179(43) 0.049 Uiso 1 calc R
C35 C 0.5008(14) 0.2733(13) -0.3280(12) 0.028(4) Uiso 1 d .
H35A H 0.4271(14) 0.2657(55) -0.3231(66) 0.042 Uiso 1 calc R
H35B H 0.5360(71) 0.2060(21) -0.2918(47) 0.042 Uiso 1 calc R
H35C H 0.5382(69) 0.2924(39) -0.3954(23) 0.042 Uiso 1 calc R
C36 C 0.6205(14) 0.3651(15) -0.2920(13) 0.036(5) Uiso 1 d .
H36A H 0.6584(24) 0.3866(85) -0.3592(14) 0.054 Uiso 1 calc R
H36B H 0.6526(27) 0.2945(25) -0.2583(68) 0.054 Uiso 1 calc R
H36C H 0.6251(15) 0.4165(65) -0.2619(70) 0.054 Uiso 1 calc R
C37 C 0.0590(13) 0.0062(13) 0.7060(12) 0.025(4) Uiso 1 d .
C38 C -0.0380(16) -0.0164(16) 0.6836(14) 0.045(5) Uiso 1 d .
H38A H -0.0764(55) -0.0659(76) 0.7408(28) 0.067 Uiso 1 calc R
H38B H -0.0151(17) -0.0479(89) 0.6316(60) 0.067 Uiso 1 calc R
H38C H -0.0849(49) 0.0502(21) 0.6641(84) 0.067 Uiso 1 calc R
C39 C 0.0238(18) 0.0604(18) 0.7841(16) 0.060(6) Uiso 1 d .
H39A H -0.0275(89) 0.0205(67) 0.8376(48) 0.089 Uiso 1 calc R
H39B H -0.0094(105) 0.1332(42) 0.7578(32) 0.089 Uiso 1 calc R
H39C H 0.0857(25) 0.0621(104) 0.8070(74) 0.089 Uiso 1 calc R
C40 C 0.1269(17) -0.0964(16) 0.7427(15) 0.051(6) Uiso 1 d .
H40A H 0.1471(87) -0.1344(51) 0.6953(43) 0.077 Uiso 1 calc R
H40B H 0.0870(39) -0.1403(46) 0.8029(50) 0.077 Uiso 1 calc R
H40C H 0.1909(51) -0.0815(17) 0.7539(89) 0.077 Uiso 1 calc R
C41 C 0.1972(13) 0.3628(13) 0.5050(12) 0.027(4) Uiso 1 d .
C42 C 0.1398(14) 0.4467(14) 0.4303(13) 0.032(5) Uiso 1 d .
H42A H 0.1474(70) 0.5179(14) 0.4280(53) 0.048 Uiso 1 calc R
H42B H 0.0644(20) 0.4380(53) 0.4479(41) 0.048 Uiso 1 calc R
H42C H 0.1711(54) 0.4375(53) 0.3672(18) 0.048 Uiso 1 calc R
C43 C 0.1472(16) 0.3897(17) 0.6003(14) 0.048(6) Uiso 1 d .
H43A H 0.0718(28) 0.3805(96) 0.6198(49) 0.072 Uiso 1 calc R
H43B H 0.1546(89) 0.4635(34) 0.5905(28) 0.072 Uiso 1 calc R
H43C H 0.1839(66) 0.3420(66) 0.6505(27) 0.072 Uiso 1 calc R
C44 C 0.3139(15) 0.3764(16) 0.4782(14) 0.043(5) Uiso 1 d .
H44A H 0.3213(15) 0.4477(36) 0.4760(84) 0.065 Uiso 1 calc R
H44B H 0.3455(26) 0.3673(94) 0.4151(40) 0.065 Uiso 1 calc R
H44C H 0.3503(23) 0.3230(62) 0.5260(47) 0.065 Uiso 1 calc R
C45 C 0.2365(13) 0.5489(13) 0.1083(12) 0.025(4) Uiso 1 d .
C46 C 0.2569(14) 0.5691(14) 0.0089(13) 0.031(5) Uiso 1 d .
H46 H 0.2811(14) 0.5132(14) -0.0186(13) 0.038 Uiso 1 calc R
C47 C 0.2403(15) 0.6741(15) -0.0473(15) 0.042(5) Uiso 1 d .
H47 H 0.2525(15) 0.6896(15) -0.1147(15) 0.051 Uiso 1 calc R
C48 C 0.2070(15) 0.7563(17) -0.0096(15) 0.045(5) Uiso 1 d .
H48 H 0.1964(15) 0.8276(17) -0.0499(15) 0.053 Uiso 1 calc R
C49 C 0.1892(16) 0.7330(16) 0.0884(14) 0.046(5) Uiso 1 d .
H49 H 0.1670(16) 0.7888(16) 0.1161(14) 0.055 Uiso 1 calc R
C50 C 0.2035(13) 0.6283(13) 0.1467(13) 0.028(4) Uiso 1 d .
H50 H 0.1899(13) 0.6128(13) 0.2142(13) 0.033 Uiso 1 calc R
C51 C -0.0092(13) 0.2984(12) 0.3129(11) 0.019(4) Uiso 1 d .
C52 C -0.0818(13) 0.3564(13) 0.2621(13) 0.027(4) Uiso 1 d .
H52 H -0.0606(13) 0.3846(13) 0.1944(13) 0.033 Uiso 1 calc R
C53 C -0.1872(15) 0.3761(15) 0.3065(13) 0.037(5) Uiso 1 d .
H53 H -0.2369(15) 0.4200(15) 0.2697(13) 0.044 Uiso 1 calc R
C54 C -0.2194(15) 0.3319(14) 0.4036(13) 0.034(5) Uiso 1 d .
H54 H -0.2919(15) 0.3425(14) 0.4343(13) 0.041 Uiso 1 calc R
C55 C -0.1458(13) 0.2726(14) 0.4556(13) 0.029(5) Uiso 1 d .
H55 H -0.1674(13) 0.2442(14) 0.5232(13) 0.035 Uiso 1 calc R
C56 C -0.0413(14) 0.2529(14) 0.4123(12) 0.029(5) Uiso 1 d .
H56 H 0.0085(14) 0.2092(14) 0.4491(12) 0.035 Uiso 1 calc R

loop_
_atom_type_symbol
_atom_type_description
_atom_type_scat_dispersion_real
_atom_type_scat_dispersion_imag
_atom_type_scat_source
C C 0.0033 0.0016 'International Tables Vol C Tables 4.2.6.8 and 6.1.1.4'
H H 0.0000 0.0000 'International Tables Vol C Tables 4.2.6.8 and 6.1.1.4'
N N 0.0061 0.0033 'International Tables Vol C Tables 4.2.6.8 and 6.1.1.4'
O O 0.0106 0.0060 'International Tables Vol C Tables 4.2.6.8 and 6.1.1.4'
Zr Zr -2.9673 0.5597 'International Tables Vol C Tables 4.2.6.8 and 6.1.1.4'

loop_
_geom_angle_atom_site_label_1
_geom_angle_atom_site_label_2
_geom_angle_atom_site_label_3
_geom_angle
_geom_angle_site_symmetry_1
O3 Zr O4 102.1(5) .
O3 Zr O1 95.3(4) .
O4 Zr O1 95.8(4) .
O3 Zr O2 96.9(4) ..
O4 Zr O2 91.2(4) .
O1 Zr O2 164.4(4) .
O3 Zr N1 89.4(5) .
O4 Zr N1 167.0(4) .
O1 Zr N1 76.8(4) .
O2 Zr N1 93.6(4) .
O3 Zr N2 162.6(5) .
O4 Zr N2 94.3(5) .
O1 Zr N2 89.0(4) .
O2 Zr N2 76.5(4) .
N1 Zr N2 75.1(4) .
C1 O1 Zr 140.4(10) .
C26 O2 Zr 127.4(9) .
C45 O3 Zr 163.9(11) .
C51 O4 Zr 162.9(10) .
C7 N1 C8 116.9(13) .
C7 N1 Zr 126.8(11) .
C8 N1 Zr 115.2(9) .
C20 N2 C19 117.4(13) .
C20 N2 Zr 120.4(11) .
C19 N2 Zr 122.2(10) .
O1 C1 C6 118.4(14) .
O1 C1 C2 117.7(14) .
C6 C1 C2 123.9(15) .
C1 C2 C3 110.8(13) .
C1 C2 C29 122.8(13) .
C3 C2 C29 126.0(13) .
C4 C3 C2 128.1(15) .
C3 C4 C5 118.0(15) .
C3 C4 C33 120.6(14) .
C5 C4 C33 121.4(14) .
C4 C5 C6 119.1(15) .
C1 C6 C5 120.0(15) .
C1 C6 C7 123.9(14) .
C5 C6 C7 115.9(14) .
N1 C7 C6 125.8(15) .
C9 C8 C13 124.3(15) .
C9 C8 N1 119.0(14) .
C13 C8 N1 115.9(13) .
C8 C9 C10 119.5(16) .
C11 C10 C9 116.9(16) .
C12 C11 C10 125.4(17) .
C11 C12 C13 118.0(15) .
C11 C12 C28 122.3(16) .
C13 C12 C28 119.6(14) .
C8 C13 C12 115.7(14) .
C8 C13 C14 120.5(14) .
C12 C13 C14 123.8(14) .
C19 C14 C15 116.9(15) .
C19 C14 C13 120.1(14) .
C15 C14 C13 122.9(15) .
C16 C15 C14 119.5(15) .
C16 C15 C27 119.2(15) .
C14 C15 C27 121.2(14) .
C15 C16 C17 121.8(16) .
C16 C17 C18 118.4(16) .
C19 C18 C17 121.1(16) .
C18 C19 C14 122.3(15) .
C18 C19 N2 122.7(15) .
C14 C19 N2 114.9(14) .
N2 C20 C21 126.9(15) .
C26 C21 C22 121.6(14) .
C26 C21 C20 123.2(15) .
C22 C21 C20 115.2(14) .
C23 C22 C21 116.9(14) .
C24 C23 C22 119.3(15) .
C24 C23 C37 124.7(14) .
C22 C23 C37 115.9(14) .
C23 C24 C25 125.6(15) .
C26 C25 C24 113.8(14) .
C26 C25 C41 123.1(14) .
C24 C25 C41 123.0(14) .
O2 C26 C21 120.9(13) .
O2 C26 C25 116.9(13) .
C21 C26 C25 122.0(14) .
C2 C29 C32 111.0(13) .
C2 C29 C30 111.5(13) .
C32 C29 C30 110.7(14) .
C2 C29 C31 111.1(13) .
C32 C29 C31 106.2(13) .
C30 C29 C31 106.1(13) .
C34 C33 C35 110.9(15) .
C34 C33 C36 108.4(15) .
C35 C33 C36 106.6(14) .
C34 C33 C4 110.5(14) .
C35 C33 C4 108.4(14) .
C36 C33 C4 111.9(14) .
C40 C37 C38 109.6(15) .
C40 C37 C39 108.0(16) .
C38 C37 C39 109.9(16) .
C40 C37 C23 110.8(14) .
C38 C37 C23 108.7(14) .
C39 C37 C23 109.8(14) .
C25 C41 C44 109.5(14) .
C25 C41 C42 112.3(14) .
C44 C41 C42 109.6(15) .
C25 C41 C43 112.2(15) .
C44 C41 C43 107.9(15) .
C42 C41 C43 105.1(14) .
C50 C45 O3 120.8(15) .
C50 C45 C46 121.2(16) .
O3 C45 C46 117.9(15) .
C47 C46 C45 117.2(17) .
C48 C47 C46 122.6(19) .
C47 C48 C49 118.3(20) .
C48 C49 C50 120.4(19) .
C45 C50 C49 120.4(17) .
C52 C51 O4 121.1(15) .
C52 C51 C56 119.3(16) .
O4 C51 C56 119.6(14) .
C51 C52 C53 121.2(17) .
C54 C53 C52 119.9(18) .
C55 C54 C53 119.1(18) .
C54 C55 C56 121.4(17) .
C55 C56 C51 119.0(16) .

loop_
_geom_bond_atom_site_label_1
_geom_bond_atom_site_label_2
_geom_bond_distance
Zr O3 1.941(12)
Zr O4 1.959(11)
Zr O1 2.022(10)
Zr O2 2.045(9)
Zr N1 2.343(12)
Zr N2 2.377(13)
O1 C1 1.36(2)
O2 C26 1.37(2)
O3 C45 1.37(2)
O4 C51 1.34(2)
N1 C7 1.29(2)
N1 C8 1.46(2)
N2 C20 1.32(2)
N2 C19 1.44(2)
C1 C6 1.37(2)
C1 C2 1.41(2)
C2 C3 1.44(2)
C2 C29 1.47(2)
C3 C4 1.34(2)
C4 C5 1.38(2)
C4 C33 1.56(2)
C5 C6 1.43(2)
C6 C7 1.47(2)
C8 C9 1.31(2)
C8 C13 1.40(2)
C9 C10 1.43(2)
C10 C11 1.35(2)
C11 C12 1.34(2)
C12 C13 1.45(2)
C12 C28 1.49(2)
C13 C14 1.47(2)
C14 C19 1.41(2)
C14 C15 1.42(2)
C15 C16 1.37(2)
C15 C27 1.51(2)
C16 C17 1.38(2)
C17 C18 1.39(2)
C18 C19 1.33(2)
C20 C21 1.43(2)
C21 C26 1.37(2)
C21 C22 1.41(2)
C22 C23 1.41(2)
C23 C24 1.35(2)
C23 C37 1.57(2)
C24 C25 1.41(2)
C25 C26 1.41(2)
C25 C41 1.49(2)
C29 C32 1.52(2)
C29 C30 1.53(2)
C29 C31 1.55(2)
C33 C34 1.51(2)
C33 C35 1.54(2)
C33 C36 1.55(2)
C37 C40 1.50(3)
C37 C38 1.53(3)
C37 C39 1.53(3)
C41 C44 1.52(3)
C41 C42 1.54(2)
C41 C43 1.56(3)
C45 C50 1.34(2)
C45 C46 1.40(2)
C46 C47 1.39(3)
C47 C48 1.37(3)
C48 C49 1.38(3)
C49 C50 1.39(3)
C51 C52 1.34(2)
C51 C56 1.40(2)
C52 C53 1.39(2)
C53 C54 1.37(3)
C54 C55 1.36(2)
C55 C56 1.37(2)
